data_8103941
loop_
_publ_author_name
'Bensch, W.'
'Schur, M.'

_publ_section_title
;
 Crystal structure of calcium copper phyllo-decaoxotetrasilicate, Ca Cu
 Si4 O10
;
_journal_name_full 'Zeitschrift fuer Kristallographie (149,1979-)'
_journal_page_first 530
_journal_page_last 530
_journal_volume 210
_journal_year 1995
_chemical_formula_sum 'Ca Cu O10 Si4'
_chemical_name_systematic 'Ca Cu Si4 O10'
_space_group_IT_number 130
_symmetry_space_group_name_Hall 'P 4ab 2n -1ab'
_symmetry_space_group_name_H-M 'P 4/n c c :1'
_cell_angle_alpha 90
_cell_angle_beta 90
_cell_angle_gamma 90
_cell_formula_units_Z 4
_cell_length_a 7.314
_cell_length_b 7.314
_cell_length_c 15.168
_cell_volume 811.406
_citation_journal_id_ASTM ZEKRDZ
_cod_data_source_file Bensch_ZEKRDZ_1995_1816.cif
_cod_data_source_block Ca1Cu1O10Si4
_cod_original_cell_volume 811.4061
_cod_original_sg_symbol_Hall '-P 4a 2ac (x-1/4,y+1/4,z)'
_cod_original_formula_sum 'Ca1 Cu1 O10 Si4'
_cod_database_code 8103941

loop_
_symmetry_equiv_pos_as_xyz
x,y,z
-y+1/2,x+1/2,z
-x,-y,z
y+1/2,-x+1/2,z
x+1/2,-y+1/2,-z+1/2
y,x,-z+1/2
-x+1/2,y+1/2,-z+1/2
-y,-x,-z+1/2
-x+1/2,-y+1/2,-z
y,-x,-z
x+1/2,y+1/2,-z
-y,x,-z
-x,y,z-1/2
-y+1/2,-x+1/2,z-1/2
x,-y,z-1/2
y+1/2,x+1/2,z-1/2

loop_
_atom_site_label
_atom_site_type_symbol
_atom_site_fract_x
_atom_site_fract_y
_atom_site_fract_z
_atom_site_occupancy
_atom_site_U_iso_or_equiv
O1 O-2 0.2112 0.2112 0.25 1 0.0
Cu1 Cu+2 0 0.5 0.08174 1 0.0
Si1 Si+4 0.25297 0.17687 0.14739 1 0.0
O2 O-2 0.45754 0.252 0.12642 1 0.0
O3 O-2 0.10323 0.25729 0.08213 1 0.0
Ca1 Ca+2 0 0 0 1 0.0
